data_7007176
loop_
_publ_author_name
'Bianchini, Claudio'
'Br\"uggeller, Peter'
'Claver, Carmen'
'Czermak, Georg'
'Dumfort, Alexander'
'Meli, Andrea'
'Oberhauser, Werner'
'Garcia Suarez, Eduardo J.'

_publ_section_title
;
 Synthesis and characterization of palladium(II) complexes with new
 diphosphonium-diphosphine and diphosphine ligands. Production of low
 molecular weight alternating polyketones via catalytic CO/ethene
 copolymerisation.
;
_journal_issue 24
_journal_name_full 'Dalton transactions (Cambridge, England : 2003)'
_journal_page_first 2964
_journal_page_last 2973
_journal_paper_doi 10.1039/b601154c
_journal_year 2006
_chemical_absolute_configuration S,S
_chemical_formula_moiety 'C33 H38 Cl2 O4 P2 Pd'
_chemical_formula_sum 'C33 H38 Cl2 O4 P2 Pd'
_chemical_formula_weight 737.87
_chemical_name_systematic
;
?
;
_space_group_IT_number 4
_symmetry_cell_setting monoclinic
_symmetry_space_group_name_Hall 'P 2yb'
_symmetry_space_group_name_H-M 'P 1 21 1'
_atom_sites_solution_hydrogens geom
_atom_sites_solution_primary direct
_atom_sites_solution_secondary difmap
_audit_creation_date 2005-07-12T18:29:31-00:00
_audit_creation_method 'WinGX routine CIF_UPDATE'
_cell_angle_alpha 90
_cell_angle_beta 107.937(7)
_cell_angle_gamma 90
_cell_formula_units_Z 2
_cell_length_a 10.6259(7)
_cell_length_b 13.6492(11)
_cell_length_c 11.9265(9)
_cell_measurement_temperature 293(2)
_cell_volume 1645.7(2)
_computing_cell_refinement 'Oxford Diffraction software'
_computing_data_collection 'Oxford Diffraction software'
_computing_data_reduction 'Oxford diffraction software'
_computing_molecular_graphics 'ORTEP-3 (Farrugia, 1997)'
_computing_structure_refinement 'SHELXL-97 (Sheldrick, 1997)'
_computing_structure_solution 'SHELXS-97 (Sheldrick, 1990)'
_diffrn_ambient_temperature 293(2)
_diffrn_measured_fraction_theta_full 0.834
_diffrn_measured_fraction_theta_max 0.834
_diffrn_radiation_monochromator graphite
_diffrn_radiation_type MoK\a
_diffrn_radiation_wavelength 0.71073
_diffrn_reflns_av_R_equivalents 0.0586
_diffrn_reflns_av_unetI/netI 0.1005
_diffrn_reflns_limit_h_max 16
_diffrn_reflns_limit_h_min -8
_diffrn_reflns_limit_k_max 21
_diffrn_reflns_limit_k_min -17
_diffrn_reflns_limit_l_max 19
_diffrn_reflns_limit_l_min -18
_diffrn_reflns_number 26331
_diffrn_reflns_theta_full 36.24
_diffrn_reflns_theta_max 36.24
_diffrn_reflns_theta_min 4.03
_exptl_absorpt_coefficient_mu 0.859
_exptl_absorpt_correction_T_max 0.920
_exptl_absorpt_correction_T_min 0.681
_exptl_absorpt_correction_type empirical
_exptl_absorpt_process_details 'SADABS (Sheldrick, 1986)'
_exptl_crystal_density_diffrn 1.489
_exptl_crystal_density_method 'not measured'
_exptl_crystal_F_000 756
_exptl_crystal_size_max 0.40
_exptl_crystal_size_mid 0.20
_exptl_crystal_size_min 0.10
_refine_diff_density_max 1.122
_refine_diff_density_min -0.375
_refine_diff_density_rms 0.078
_refine_ls_abs_structure_details 'Flack H D (1983), Acta Cryst. A39, 876-881'
_refine_ls_abs_structure_Flack -0.03(2)
_refine_ls_extinction_method none
_refine_ls_goodness_of_fit_ref 0.855
_refine_ls_hydrogen_treatment constr
_refine_ls_matrix_type full
_refine_ls_number_parameters 391
_refine_ls_number_reflns 10051
_refine_ls_number_restraints 1
_refine_ls_restrained_S_all 0.855
_refine_ls_R_factor_all 0.1015
_refine_ls_R_factor_gt 0.0451
_refine_ls_shift/su_max 0.04
_refine_ls_shift/su_mean 0.001
_refine_ls_structure_factor_coef Fsqd
_refine_ls_weighting_details 'calc w=1/[\s^2^(Fo^2^)+(0.0364P)^2^+0.0000P] where P=(Fo^2^+2Fc^2^)/3'
_refine_ls_weighting_scheme calc
_refine_ls_wR_factor_gt 0.0808
_refine_ls_wR_factor_ref 0.0949
_reflns_number_gt 5455
_reflns_number_total 10051
_reflns_threshold_expression >2sigma(I)
_cod_data_source_file b601154c.txt
_cod_data_source_block meso
_cod_original_sg_symbol_H-M 'P 21'
_cod_database_code 7007176

loop_
_symmetry_equiv_pos_as_xyz
'x, y, z'
'-x, y+1/2, -z'

loop_
_atom_site_label
_atom_site_type_symbol
_atom_site_fract_x
_atom_site_fract_y
_atom_site_fract_z
_atom_site_U_iso_or_equiv
_atom_site_adp_type
_atom_site_occupancy
_atom_site_symmetry_multiplicity
_atom_site_calc_flag
_atom_site_refinement_flags
_atom_site_disorder_assembly
_atom_site_disorder_group
Pd1 Pd 0.89897(3) 0.73268(3) 0.73661(2) 0.03559(8) Uani 1 1 d . . .
Cl1 Cl 1.06597(10) 0.75770(9) 0.64693(9) 0.0492(3) Uani 1 1 d . . .
Cl2 Cl 1.05778(10) 0.70688(8) 0.92227(9) 0.0478(3) Uani 1 1 d . . .
P1 P 0.74555(10) 0.75672(8) 0.55863(8) 0.0382(3) Uani 1 1 d . . .
P2 P 0.73518(10) 0.70422(8) 0.81845(8) 0.0358(3) Uani 1 1 d . . .
O1 O 0.8031(4) 0.9632(3) 0.6088(3) 0.0636(10) Uani 1 1 d . . .
O2 O 0.5290(3) 0.6959(3) 0.3374(3) 0.0710(11) Uani 1 1 d . . .
O3 O 0.4924(3) 0.7571(3) 0.8906(3) 0.0667(11) Uani 1 1 d . . .
O4 O 0.8119(3) 0.5014(2) 0.8119(3) 0.0583(9) Uani 1 1 d . . .
C1 C 0.7893(4) 0.8463(4) 0.4641(4) 0.0424(11) Uani 1 1 d . . .
C2 C 0.8002(5) 0.8199(4) 0.3546(4) 0.0578(13) Uani 1 1 d . . .
H2 H 0.7884 0.7547 0.3311 0.069 Uiso 1 1 calc R . .
C3 C 0.8281(5) 0.8883(5) 0.2799(5) 0.0691(16) Uani 1 1 d . . .
H3 H 0.8342 0.8699 0.2066 0.083 Uiso 1 1 calc R . .
C4 C 0.8465(5) 0.9842(5) 0.3167(5) 0.0653(16) Uani 1 1 d . . .
H4 H 0.864 1.0313 0.2671 0.078 Uiso 1 1 calc R . .
C5 C 0.8394(5) 1.0118(4) 0.4259(5) 0.0580(14) Uani 1 1 d . . .
H5 H 0.8537 1.0767 0.45 0.07 Uiso 1 1 calc R . .
C6 C 0.8114(5) 0.9433(4) 0.4990(4) 0.0487(13) Uani 1 1 d . . .
C7 C 0.8205(8) 1.0599(5) 0.6484(5) 0.106(4) Uani 1 1 d . . .
H7A H 0.883 1.0795 0.642 0.128 Uiso 1 1 calc R . .
H7B H 0.824 1.0616 0.712 0.128 Uiso 1 1 calc R . .
H7C H 0.764 1.0902 0.613 0.128 Uiso 1 1 calc R . .
C8 C 0.7231(4) 0.6414(3) 0.4784(3) 0.0390(10) Uani 1 1 d . . .
C9 C 0.8168(5) 0.5688(4) 0.5189(4) 0.0434(11) Uani 1 1 d . . .
H9 H 0.8859 0.5794 0.5878 0.052 Uiso 1 1 calc R . .
C10 C 0.8109(6) 0.4815(4) 0.4604(5) 0.0578(15) Uani 1 1 d . . .
H10 H 0.877 0.4349 0.4883 0.069 Uiso 1 1 calc R . .
C11 C 0.7077(6) 0.4632(4) 0.3612(4) 0.0607(14) Uani 1 1 d . . .
H11 H 0.7023 0.4035 0.3224 0.073 Uiso 1 1 calc R . .
C12 C 0.6124(6) 0.5329(4) 0.3193(4) 0.0623(15) Uani 1 1 d . . .
H12 H 0.5422 0.5203 0.2518 0.075 Uiso 1 1 calc R . .
C13 C 0.6189(5) 0.6215(4) 0.3757(4) 0.0513(12) Uani 1 1 d . . .
C14 C 0.4510(7) 0.6968(6) 0.2170(5) 0.119(3) Uani 1 1 d . . .
H14A H 0.509 0.689 0.167 0.143 Uiso 1 1 calc R . .
H14B H 0.403 0.759 0.1986 0.143 Uiso 1 1 calc R . .
H14C H 0.387 0.642 0.2019 0.143 Uiso 1 1 calc R . .
C15 C 0.6961(5) 0.8182(3) 0.8809(3) 0.0393(10) Uani 1 1 d . . .
C16 C 0.7892(5) 0.8932(4) 0.9033(4) 0.0486(12) Uani 1 1 d . . .
H16 H 0.8644 0.8853 0.8799 0.058 Uiso 1 1 calc R . .
C17 C 0.7741(6) 0.9773(4) 0.9579(4) 0.0608(15) Uani 1 1 d . . .
H17 H 0.839 1.0255 0.9735 0.073 Uiso 1 1 calc R . .
C18 C 0.6616(7) 0.9905(4) 0.9902(4) 0.0692(17) Uani 1 1 d . . .
H18 H 0.651 1.0483 1.0275 0.083 Uiso 1 1 calc R . .
C19 C 0.5628(6) 0.9187(4) 0.9679(4) 0.0645(16) Uani 1 1 d . . .
H19 H 0.4862 0.9293 0.9884 0.077 Uiso 1 1 calc R . .
C20 C 0.5809(5) 0.8311(4) 0.9147(4) 0.0446(11) Uani 1 1 d . . .
C21 C 0.3643(5) 0.7709(4) 0.9067(4) 0.0680(17) Uani 1 1 d . . .
H21A H 0.3717 0.762 0.990 0.082 Uiso 1 1 calc R . .
H21B H 0.3015 0.723 0.859 0.082 Uiso 1 1 calc R . .
H21C H 0.3325 0.8375 0.882 0.082 Uiso 1 1 calc R . .
C22 C 0.7814(4) 0.6190(3) 0.9420(4) 0.0398(10) Uani 1 1 d . . .
C23 C 0.7881(5) 0.6492(4) 1.0556(4) 0.0523(12) Uani 1 1 d . . .
H23 H 0.7667 0.7133 1.0689 0.063 Uiso 1 1 calc R . .
C24 C 0.8266(6) 0.5837(4) 1.1476(4) 0.0629(15) Uani 1 1 d . . .
H24 H 0.8288 0.6033 1.2229 0.075 Uiso 1 1 calc R . .
C25 C 0.8617(6) 0.4900(5) 1.1294(5) 0.0692(16) Uani 1 1 d . . .
H25 H 0.8889 0.4465 1.1923 0.083 Uiso 1 1 calc R . .
C26 C 0.8565(5) 0.4605(4) 1.0182(5) 0.0541(13) Uani 1 1 d . . .
H26 H 0.8797 0.3965 1.0063 0.065 Uiso 1 1 calc R . .
C27 C 0.8180(5) 0.5231(4) 0.9249(4) 0.0460(12) Uani 1 1 d . . .
C28 C 0.8522(8) 0.4070(4) 0.7900(5) 0.084(2) Uani 1 1 d . . .
H28A H 0.940 0.3978 0.833 0.101 Uiso 1 1 calc R . .
H28B H 0.843 0.4005 0.711 0.101 Uiso 1 1 calc R . .
H28C H 0.801 0.3608 0.812 0.101 Uiso 1 1 calc R . .
C29 C 0.5008(5) 0.8659(4) 0.4775(4) 0.0618(16) Uani 1 1 d . . .
H29A H 0.458 0.8288 0.420 0.074 Uiso 1 1 calc R . .
H29B H 0.5490 0.9069 0.454 0.074 Uiso 1 1 calc R . .
H29C H 0.445 0.898 0.5032 0.074 Uiso 1 1 calc R . .
C30 C 0.5891(4) 0.8029(3) 0.5765(3) 0.0448(11) Uani 1 1 d . . .
H30 H 0.6177 0.8477 0.6438 0.054 Uiso 1 1 calc R . .
C31 C 0.5132(4) 0.7232(5) 0.6175(3) 0.0532(12) Uani 1 1 d . . .
H31A H 0.4606 0.6881 0.5482 0.064 Uiso 1 1 calc R . .
H31B H 0.452 0.7552 0.6516 0.064 Uiso 1 1 calc R . .
C32 C 0.5919(4) 0.6469(4) 0.7071(4) 0.0441(11) Uani 1 1 d . . .
H32 H 0.6316 0.604 0.6613 0.053 Uiso 1 1 calc R . .
C33 C 0.5011(5) 0.5797(4) 0.7499(4) 0.0651(16) Uani 1 1 d . . .
H33A H 0.451 0.6159 0.782 0.078 Uiso 1 1 calc R . .
H33B H 0.5501 0.538 0.804 0.078 Uiso 1 1 calc R . .
H33C H 0.450 0.546 0.6890 0.078 Uiso 1 1 calc R . .

loop_
_atom_site_aniso_label
_atom_site_aniso_U_11
_atom_site_aniso_U_22
_atom_site_aniso_U_33
_atom_site_aniso_U_23
_atom_site_aniso_U_13
_atom_site_aniso_U_12
Pd1 0.03429(14) 0.03297(15) 0.03981(13) -0.00144(14) 0.01186(10) -0.00100(17)
Cl1 0.0409(5) 0.0571(10) 0.0549(6) 0.0012(5) 0.0227(5) -0.0032(6)
Cl2 0.0400(5) 0.0504(9) 0.0479(5) 0.0063(5) 0.0057(4) -0.0026(5)
P1 0.0380(6) 0.0415(9) 0.0364(5) -0.0013(4) 0.0131(4) 0.0014(5)
P2 0.0350(5) 0.0359(7) 0.0367(5) -0.0024(4) 0.0112(4) -0.0031(5)
O1 0.085(3) 0.044(2) 0.064(2) -0.0068(17) 0.0260(19) -0.001(2)
O2 0.077(2) 0.077(3) 0.0457(17) -0.0077(16) -0.0015(16) 0.007(2)
O3 0.0485(18) 0.071(3) 0.089(2) -0.003(2) 0.0322(16) -0.001(2)
O4 0.075(2) 0.040(2) 0.066(2) -0.0041(16) 0.0294(18) 0.0063(19)
C1 0.037(3) 0.046(3) 0.041(2) 0.0052(19) 0.009(2) 0.002(2)
C2 0.066(3) 0.058(3) 0.053(3) 0.002(2) 0.024(3) -0.007(3)
C3 0.071(4) 0.090(5) 0.051(3) 0.006(3) 0.025(3) -0.003(4)
C4 0.055(3) 0.078(4) 0.061(3) 0.024(3) 0.015(3) -0.009(3)
C5 0.044(3) 0.048(3) 0.074(4) 0.014(3) 0.006(3) 0.002(3)
C6 0.044(3) 0.048(3) 0.051(3) 0.006(2) 0.009(2) 0.008(3)
C7 0.165(9) 0.060(5) 0.081(5) -0.012(3) 0.019(5) 0.002(5)
C8 0.045(3) 0.036(3) 0.038(2) -0.0068(17) 0.0151(19) -0.006(2)
C9 0.043(3) 0.040(3) 0.046(2) -0.006(2) 0.012(2) -0.004(2)
C10 0.072(4) 0.044(4) 0.068(4) -0.007(3) 0.036(3) 0.000(3)
C11 0.089(4) 0.044(3) 0.059(3) -0.012(2) 0.038(3) -0.019(3)
C12 0.078(4) 0.068(4) 0.040(3) -0.008(2) 0.017(3) -0.022(3)
C13 0.055(3) 0.055(3) 0.042(2) -0.005(2) 0.012(2) -0.010(3)
C14 0.128(6) 0.147(9) 0.054(3) -0.007(4) -0.016(3) 0.052(6)
C15 0.053(3) 0.025(2) 0.037(2) -0.0029(16) 0.0113(19) 0.004(2)
C16 0.060(3) 0.039(3) 0.046(3) -0.003(2) 0.015(2) 0.008(3)
C17 0.087(4) 0.040(3) 0.049(3) -0.007(2) 0.011(3) -0.010(3)
C18 0.107(5) 0.037(3) 0.058(3) -0.007(2) 0.015(3) 0.025(3)
C19 0.080(4) 0.067(4) 0.051(3) 0.004(3) 0.027(3) 0.027(3)
C20 0.049(3) 0.045(3) 0.041(2) -0.0012(19) 0.016(2) 0.010(2)
C21 0.049(3) 0.092(5) 0.071(3) 0.017(3) 0.030(3) 0.015(3)
C22 0.033(2) 0.037(3) 0.052(3) 0.0013(19) 0.016(2) -0.002(2)
C23 0.068(3) 0.047(3) 0.047(3) 0.001(2) 0.024(2) 0.004(3)
C24 0.082(4) 0.065(4) 0.045(3) 0.016(2) 0.024(3) 0.014(3)
C25 0.080(4) 0.058(4) 0.077(4) 0.023(3) 0.034(3) 0.003(3)
C26 0.055(3) 0.038(3) 0.073(3) 0.011(2) 0.025(3) 0.003(3)
C27 0.043(3) 0.043(3) 0.058(3) 0.002(2) 0.026(2) -0.005(2)
C28 0.131(6) 0.046(4) 0.092(4) -0.008(3) 0.058(4) 0.018(4)
C29 0.055(3) 0.075(4) 0.055(3) 0.009(3) 0.017(2) 0.019(3)
C30 0.047(3) 0.049(3) 0.037(2) 0.0042(19) 0.0120(19) 0.010(2)
C31 0.055(2) 0.063(4) 0.045(2) -0.009(3) 0.0200(18) -0.002(3)
C32 0.037(2) 0.050(3) 0.048(2) -0.013(2) 0.017(2) -0.012(2)
C33 0.058(3) 0.067(4) 0.070(3) -0.005(3) 0.019(3) -0.030(3)

loop_
_atom_type_symbol
_atom_type_description
_atom_type_scat_dispersion_real
_atom_type_scat_dispersion_imag
_atom_type_scat_source
C C 0.0033 0.0016 'International Tables Vol C Tables 4.2.6.8 and 6.1.1.4'
H H 0 0 'International Tables Vol C Tables 4.2.6.8 and 6.1.1.4'
O O 0.0106 0.006 'International Tables Vol C Tables 4.2.6.8 and 6.1.1.4'
P P 0.1023 0.0942 'International Tables Vol C Tables 4.2.6.8 and 6.1.1.4'
Cl Cl 0.1484 0.1585 'International Tables Vol C Tables 4.2.6.8 and 6.1.1.4'
Pd Pd -0.9988 1.0072 'International Tables Vol C Tables 4.2.6.8 and 6.1.1.4'

loop_
_geom_angle_atom_site_label_1
_geom_angle_atom_site_label_2
_geom_angle_atom_site_label_3
_geom_angle
_geom_angle_site_symmetry_1
_geom_angle_site_symmetry_3
_geom_angle_publ_flag
P1 Pd1 P2 90.11(4) . . ?
P1 Pd1 Cl2 179.62(5) . . ?
P2 Pd1 Cl2 89.57(4) . . ?
P1 Pd1 Cl1 88.79(4) . . ?
P2 Pd1 Cl1 177.98(4) . . ?
Cl2 Pd1 Cl1 91.53(4) . . ?
C1 P1 C8 105.8(2) . . ?
C1 P1 C30 104.6(2) . . ?
C8 P1 C30 112.2(2) . . ?
C1 P1 Pd1 115.50(14) . . ?
C8 P1 Pd1 107.89(14) . . ?
C30 P1 Pd1 110.73(13) . . ?
C22 P2 C15 104.61(19) . . ?
C22 P2 C32 105.5(2) . . ?
C15 P2 C32 114.3(2) . . ?
C22 P2 Pd1 113.86(15) . . ?
C15 P2 Pd1 109.25(15) . . ?
C32 P2 Pd1 109.40(14) . . ?
C6 O1 C7 118.2(4) . . ?
C13 O2 C14 118.2(4) . . ?
C20 O3 C21 119.8(4) . . ?
C27 O4 C28 117.3(4) . . ?
C6 C1 C2 118.2(5) . . ?
C6 C1 P1 120.5(4) . . ?
C2 C1 P1 121.3(4) . . ?
C3 C2 C1 121.7(5) . . ?
C3 C2 H2 119.1 . . ?
C1 C2 H2 119.1 . . ?
C4 C3 C2 118.3(5) . . ?
C4 C3 H3 120.9 . . ?
C2 C3 H3 120.9 . . ?
C3 C4 C5 121.1(5) . . ?
C3 C4 H4 119.4 . . ?
C5 C4 H4 119.4 . . ?
C6 C5 C4 120.0(6) . . ?
C6 C5 H5 120 . . ?
C4 C5 H5 120 . . ?
O1 C6 C5 124.3(5) . . ?
O1 C6 C1 115.0(5) . . ?
C5 C6 C1 120.7(5) . . ?
O1 C7 H7A 109.5 . . ?
O1 C7 H7B 109.5 . . ?
H7A C7 H7B 109.5 . . ?
O1 C7 H7C 109.5 . . ?
H7A C7 H7C 109.5 . . ?
H7B C7 H7C 109.5 . . ?
C9 C8 C13 117.2(4) . . ?
C9 C8 P1 118.2(3) . . ?
C13 C8 P1 124.6(4) . . ?
C10 C9 C8 122.0(5) . . ?
C10 C9 H9 119 . . ?
C8 C9 H9 119 . . ?
C11 C10 C9 119.9(5) . . ?
C11 C10 H10 120.1 . . ?
C9 C10 H10 120.1 . . ?
C10 C11 C12 119.7(5) . . ?
C10 C11 H11 120.1 . . ?
C12 C11 H11 120.1 . . ?
C11 C12 C13 120.9(5) . . ?
C11 C12 H12 119.5 . . ?
C13 C12 H12 119.5 . . ?
O2 C13 C12 124.3(4) . . ?
O2 C13 C8 115.4(4) . . ?
C12 C13 C8 120.3(5) . . ?
O2 C14 H14A 109.5 . . ?
O2 C14 H14B 109.5 . . ?
H14A C14 H14B 109.5 . . ?
O2 C14 H14C 109.5 . . ?
H14A C14 H14C 109.5 . . ?
H14B C14 H14C 109.5 . . ?
C16 C15 C20 118.8(4) . . ?
C16 C15 P2 117.8(4) . . ?
C20 C15 P2 123.3(3) . . ?
C17 C16 C15 122.2(5) . . ?
C17 C16 H16 118.9 . . ?
C15 C16 H16 118.9 . . ?
C16 C17 C18 119.2(5) . . ?
C16 C17 H17 120.4 . . ?
C18 C17 H17 120.4 . . ?
C17 C18 C19 121.4(5) . . ?
C17 C18 H18 119.3 . . ?
C19 C18 H18 119.3 . . ?
C20 C19 C18 119.1(5) . . ?
C20 C19 H19 120.5 . . ?
C18 C19 H19 120.5 . . ?
O3 C20 C19 123.7(5) . . ?
O3 C20 C15 117.0(4) . . ?
C19 C20 C15 119.3(5) . . ?
O3 C21 H21A 109.5 . . ?
O3 C21 H21B 109.5 . . ?
H21A C21 H21B 109.5 . . ?
O3 C21 H21C 109.5 . . ?
H21A C21 H21C 109.5 . . ?
H21B C21 H21C 109.5 . . ?
C23 C22 C27 119.0(4) . . ?
C23 C22 P2 121.1(4) . . ?
C27 C22 P2 119.9(4) . . ?
C24 C23 C22 119.7(5) . . ?
C24 C23 H23 120.2 . . ?
C22 C23 H23 120.2 . . ?
C25 C24 C23 120.6(5) . . ?
C25 C24 H24 119.7 . . ?
C23 C24 H24 119.7 . . ?
C24 C25 C26 119.8(5) . . ?
C24 C25 H25 120.1 . . ?
C26 C25 H25 120.1 . . ?
C27 C26 C25 121.2(5) . . ?
C27 C26 H26 119.4 . . ?
C25 C26 H26 119.4 . . ?
O4 C27 C26 125.6(5) . . ?
O4 C27 C22 114.7(4) . . ?
C26 C27 C22 119.7(5) . . ?
O4 C28 H28A 109.5 . . ?
O4 C28 H28B 109.5 . . ?
H28A C28 H28B 109.5 . . ?
O4 C28 H28C 109.5 . . ?
H28A C28 H28C 109.5 . . ?
H28B C28 H28C 109.5 . . ?
C30 C29 H29A 109.5 . . ?
C30 C29 H29B 109.5 . . ?
H29A C29 H29B 109.5 . . ?
C30 C29 H29C 109.5 . . ?
H29A C29 H29C 109.5 . . ?
H29B C29 H29C 109.5 . . ?
C31 C30 C29 113.0(4) . . ?
C31 C30 P1 112.1(3) . . ?
C29 C30 P1 117.6(3) . . ?
C31 C30 H30 104.1 . . ?
C29 C30 H30 104.1 . . ?
P1 C30 H30 104.1 . . ?
C30 C31 C32 118.6(3) . . ?
C30 C31 H31A 107.7 . . ?
C32 C31 H31A 107.7 . . ?
C30 C31 H31B 107.7 . . ?
C32 C31 H31B 107.7 . . ?
H31A C31 H31B 107.1 . . ?
C33 C32 C31 111.9(4) . . ?
C33 C32 P2 118.5(3) . . ?
C31 C32 P2 111.2(3) . . ?
C33 C32 H32 104.6 . . ?
C31 C32 H32 104.6 . . ?
P2 C32 H32 104.6 . . ?
C32 C33 H33A 109.5 . . ?
C32 C33 H33B 109.5 . . ?
H33A C33 H33B 109.5 . . ?
C32 C33 H33C 109.5 . . ?
H33A C33 H33C 109.5 . . ?
H33B C33 H33C 109.5 . . ?

loop_
_geom_bond_atom_site_label_1
_geom_bond_atom_site_label_2
_geom_bond_distance
_geom_bond_site_symmetry_2
_geom_bond_publ_flag
Pd1 P1 2.2671(11) . ?
Pd1 P2 2.2757(11) . ?
Pd1 Cl2 2.3608(10) . ?
Pd1 Cl1 2.3620(11) . ?
P1 C1 1.818(5) . ?
P1 C8 1.819(4) . ?
P1 C30 1.851(5) . ?
P2 C22 1.822(4) . ?
P2 C15 1.827(4) . ?
P2 C32 1.857(4) . ?
O1 C6 1.367(6) . ?
O1 C7 1.394(7) . ?
O2 C13 1.373(6) . ?
O2 C14 1.420(5) . ?
O3 C20 1.349(6) . ?
O3 C21 1.445(5) . ?
O4 C27 1.362(6) . ?
O4 C28 1.407(6) . ?
C1 C6 1.386(7) . ?
C1 C2 1.394(6) . ?
C2 C3 1.384(7) . ?
C2 H2 0.93 . ?
C3 C4 1.376(8) . ?
C3 H3 0.93 . ?
C4 C5 1.381(8) . ?
C4 H4 0.93 . ?
C5 C6 1.372(7) . ?
C5 H5 0.93 . ?
C7 H7A 0.7463 . ?
C7 H7B 0.7463 . ?
C7 H7C 0.7463 . ?
C8 C9 1.382(6) . ?
C8 C13 1.402(6) . ?
C9 C10 1.373(7) . ?
C9 H9 0.93 . ?
C10 C11 1.365(7) . ?
C10 H10 0.93 . ?
C11 C12 1.368(8) . ?
C11 H11 0.93 . ?
C12 C13 1.375(7) . ?
C12 H12 0.93 . ?
C14 H14A 0.9856 . ?
C14 H14B 0.9856 . ?
C14 H14C 0.9856 . ?
C15 C16 1.392(7) . ?
C15 C20 1.412(6) . ?
C16 C17 1.353(7) . ?
C16 H16 0.93 . ?
C17 C18 1.375(8) . ?
C17 H17 0.93 . ?
C18 C19 1.401(8) . ?
C18 H18 0.93 . ?
C19 C20 1.395(7) . ?
C19 H19 0.93 . ?
C21 H21A 0.9829 . ?
C21 H21B 0.9829 . ?
C21 H21C 0.9829 . ?
C22 C23 1.396(6) . ?
C22 C27 1.398(6) . ?
C23 C24 1.377(6) . ?
C23 H23 0.93 . ?
C24 C25 1.368(8) . ?
C24 H24 0.93 . ?
C25 C26 1.371(7) . ?
C25 H25 0.93 . ?
C26 C27 1.362(7) . ?
C26 H26 0.93 . ?
C28 H28A 0.9225 . ?
C28 H28B 0.9225 . ?
C28 H28C 0.9225 . ?
C29 C30 1.527(6) . ?
C29 H29A 0.8628 . ?
C29 H29B 0.8628 . ?
C29 H29C 0.8628 . ?
C30 C31 1.521(7) . ?
C30 H30 0.98 . ?
C31 C32 1.542(7) . ?
C31 H31A 0.97 . ?
C31 H31B 0.97 . ?
C32 C33 1.527(6) . ?
C32 H32 0.98 . ?
C33 H33A 0.894 . ?
C33 H33B 0.894 . ?
C33 H33C 0.894 . ?
